data_2209123
loop_
_publ_author_name
'Han, Ruo-Chen'
'Zhou, Li-Na'
'Wang, Jing-Kang'

_publ_section_title Carbonyliodo{[1-(2-pyridylmethyl)cyclohexylmethyl]-\h^5^-cyclopentadienyl-\k<i>N</i>}ruthenium(II)
_journal_coeditor_code CI2034
_journal_issue 6
_journal_name_full 'Acta Crystallographica Section E'
_journal_page_first m1287
_journal_page_last m1288
_journal_paper_doi 10.1107/S1600536806014462
_journal_volume 62
_journal_year 2006
_chemical_formula_iupac '[Ru (C17 H20 N) I (C O)]'
_chemical_formula_moiety 'C18 H20 I N O Ru'
_chemical_formula_sum 'C18 H20 I N O Ru'
_chemical_formula_weight 494.32
_chemical_melting_point 184
_chemical_name_systematic
;
Carbonyliodo{[1-(2-pyridylmethyl)cyclohexylmethyl]-\h^5^-cyclopentadienyl-
\kN}ruthenium(II)
;
_space_group_IT_number 14
_symmetry_cell_setting monoclinic
_symmetry_space_group_name_Hall '-P 2ybc'
_symmetry_space_group_name_H-M 'P 1 21/c 1'
_atom_sites_solution_hydrogens geom
_atom_sites_solution_primary direct
_atom_sites_solution_secondary difmap
_audit_creation_method SHELXL-97
_cell_angle_alpha 90.00
_cell_angle_beta 99.29(3)
_cell_angle_gamma 90.00
_cell_formula_units_Z 4
_cell_length_a 6.7349(13)
_cell_length_b 22.903(5)
_cell_length_c 11.626(2)
_cell_measurement_reflns_used 14276
_cell_measurement_temperature 296(2)
_cell_measurement_theta_max 27.55
_cell_measurement_theta_min 3.06
_cell_volume 1769.8(6)
_computing_cell_refinement RAPID-AUTO
_computing_data_collection 'RAPID-AUTO (Rigaku/MSC, 2004)'
_computing_data_reduction RAPID-AUTO
_computing_molecular_graphics 'SHELXTL (Bruker, 2000)'
_computing_publication_material SHELXL97
_computing_structure_refinement 'SHELXL97 (Sheldrick, 1997)'
_computing_structure_solution 'SHELXS97 (Sheldrick, 1997)'
_diffrn_ambient_temperature 296(2)
_diffrn_measured_fraction_theta_full 0.995
_diffrn_measured_fraction_theta_max 0.995
_diffrn_measurement_device_type 'Rigaku R-AXIS RAPID IP area-detector'
_diffrn_measurement_method \w
_diffrn_radiation_monochromator graphite
_diffrn_radiation_source 'rotating anode'
_diffrn_radiation_type MoK\a
_diffrn_radiation_wavelength 0.71073
_diffrn_reflns_av_R_equivalents 0.0566
_diffrn_reflns_av_sigmaI/netI 0.0506
_diffrn_reflns_limit_h_max 8
_diffrn_reflns_limit_h_min -8
_diffrn_reflns_limit_k_max 29
_diffrn_reflns_limit_k_min -29
_diffrn_reflns_limit_l_max 15
_diffrn_reflns_limit_l_min -15
_diffrn_reflns_number 17030
_diffrn_reflns_theta_full 27.45
_diffrn_reflns_theta_max 27.45
_diffrn_reflns_theta_min 3.06
_diffrn_standards_number 0
_exptl_absorpt_coefficient_mu 2.631
_exptl_absorpt_correction_T_max 0.5057
_exptl_absorpt_correction_T_min 0.4510
_exptl_absorpt_correction_type multi-scan
_exptl_absorpt_process_details '(ABSCOR; Higashi, 1995)'
_exptl_crystal_colour red
_exptl_crystal_density_diffrn 1.855
_exptl_crystal_density_method 'not measured'
_exptl_crystal_description Block
_exptl_crystal_F_000 960
_exptl_crystal_size_max 0.36
_exptl_crystal_size_mid 0.32
_exptl_crystal_size_min 0.30
_refine_diff_density_max 0.949
_refine_diff_density_min -1.374
_refine_ls_extinction_coef 0.0093(8)
_refine_ls_extinction_expression Fc^*^=kFc[1+0.001xFc^2^\l^3^/sin(2\q)]^-1/4^
_refine_ls_extinction_method SHELXL97
_refine_ls_goodness_of_fit_ref 1.129
_refine_ls_hydrogen_treatment constr
_refine_ls_matrix_type full
_refine_ls_number_parameters 200
_refine_ls_number_reflns 4026
_refine_ls_number_restraints 0
_refine_ls_restrained_S_all 1.129
_refine_ls_R_factor_all 0.0436
_refine_ls_R_factor_gt 0.0360
_refine_ls_shift/su_max 0.002
_refine_ls_shift/su_mean 0.000
_refine_ls_structure_factor_coef Fsqd
_refine_ls_weighting_details 'calc w=1/[\s^2^(Fo^2^)+(0.063P)^2^+0.677P] where P=(Fo^2^+2Fc^2^)/3'
_refine_ls_weighting_scheme calc
_refine_ls_wR_factor_gt 0.1134
_refine_ls_wR_factor_ref 0.1188
_reflns_number_gt 3435
_reflns_number_total 4026
_reflns_threshold_expression I>2\s(I)
_cod_data_source_file ci2034.cif
_cod_data_source_block I
_cod_depositor_comments
;
The following automatic conversions were performed:
'_symmetry_cell_setting' value 'Monoclinic' changed to 'monoclinic'
according to '/home/saulius/struct/CIF-dictionaries/cif_core.dic'
dictionary named 'cif_core.dic' version 2.4.1 from 2010-06-29.

Automatic conversion script
Id: cif_fix_enum 1527 2010-12-29 10:47:43Z saulius 

The following automatic conversions were performed:

'_symmetry_cell_setting' value 'Monoclinic' changed to 'monoclinic'
according to /home/saulius/struct/CIF-dictionaries/cif_core.dic
dictionary named 'cif_core.dic' version 2.4.1 from 2010-06-29.

Automatic conversion script
Id: cif_fix_values 1715 2011-07-08 13:25:40Z adriana 
;
_cod_original_sg_symbol_H-M 'P 21/c'
_cod_database_code 2209123
_cod_database_fobs_code 2209123

loop_
_symmetry_equiv_pos_as_xyz
'x, y, z'
'-x, y+1/2, -z+1/2'
'-x, -y, -z'
'x, -y-1/2, z-1/2'

loop_
_atom_site_type_symbol
_atom_site_label
_atom_site_fract_x
_atom_site_fract_y
_atom_site_fract_z
_atom_site_U_iso_or_equiv
_atom_site_adp_type
_atom_site_calc_flag
_atom_site_refinement_flags
_atom_site_occupancy
O O1 0.0353(8) 0.5654(2) 0.5489(4) 0.1066(18) Uani d . 1
N N1 0.1416(5) 0.67748(14) 0.3172(3) 0.0410(7) Uani d . 1
Ru Ru1 0.28072(5) 0.595073(12) 0.36439(3) 0.04193(14) Uani d . 1
I I1 0.53274(5) 0.652754(14) 0.53054(3) 0.05567(15) Uani d . 1
C C1 -0.0176(6) 0.69652(19) 0.3631(4) 0.0502(10) Uani d . 1
H H1 -0.0647 0.6734 0.4188 0.060 Uiso calc R 1
C C2 -0.1147(7) 0.7487(2) 0.3318(5) 0.0616(13) Uani d . 1
H H2 -0.2238 0.7604 0.3662 0.074 Uiso calc R 1
C C3 -0.0471(8) 0.7832(2) 0.2489(5) 0.0634(13) Uani d . 1
H H3 -0.1098 0.8185 0.2259 0.076 Uiso calc R 1
C C4 0.1125(8) 0.76458(19) 0.2016(4) 0.0584(12) Uani d . 1
H H4 0.1577 0.7871 0.1445 0.070 Uiso calc R 1
C C5 0.2119(6) 0.71193(16) 0.2368(4) 0.0426(8) Uani d . 1
C C6 0.3965(6) 0.69470(17) 0.1893(4) 0.0478(10) Uani d . 1
H H6A 0.5044 0.6893 0.2545 0.057 Uiso calc R 1
H H6B 0.4342 0.7271 0.1437 0.057 Uiso calc R 1
C C7 0.3850(7) 0.63911(18) 0.1124(4) 0.0450(9) Uani d . 1
C C8 0.2069(9) 0.6424(2) 0.0136(4) 0.0612(12) Uani d . 1
H H8A 0.2096 0.6798 -0.0253 0.073 Uiso calc R 1
H H8B 0.0833 0.6405 0.0463 0.073 Uiso calc R 1
C C9 0.2054(11) 0.5935(3) -0.0766(5) 0.0832(19) Uani d . 1
H H9A 0.0927 0.5990 -0.1390 0.100 Uiso calc R 1
H H9B 0.1886 0.5561 -0.0401 0.100 Uiso calc R 1
C C10 0.4029(15) 0.5932(3) -0.1274(6) 0.107(3) Uani d . 1
H H10A 0.4022 0.5609 -0.1813 0.128 Uiso calc R 1
H H10B 0.4141 0.6292 -0.1700 0.128 Uiso calc R 1
C C11 0.5774(12) 0.5877(3) -0.0321(7) 0.094(2) Uani d . 1
H H11A 0.7008 0.5885 -0.0651 0.113 Uiso calc R 1
H H11B 0.5705 0.5503 0.0063 0.113 Uiso calc R 1
C C12 0.5831(9) 0.6371(2) 0.0589(6) 0.0708(15) Uani d . 1
H H12A 0.6019 0.6743 0.0221 0.085 Uiso calc R 1
H H12B 0.6965 0.6310 0.1207 0.085 Uiso calc R 1
C C13 0.3759(7) 0.58532(17) 0.1890(4) 0.0452(9) Uani d . 1
C C14 0.2017(9) 0.5499(2) 0.1990(5) 0.0671(14) Uani d . 1
H H14 0.0713 0.5517 0.1476 0.081 Uiso calc R 1
C C15 0.2590(14) 0.5081(2) 0.2876(5) 0.090(2) Uani d . 1
H H15 0.1750 0.4761 0.3085 0.108 Uiso calc R 1
C C16 0.4638(12) 0.5184(2) 0.3365(5) 0.0774(19) Uani d . 1
H H16 0.5460 0.4950 0.3969 0.093 Uiso calc R 1
C C17 0.5310(8) 0.56494(19) 0.2729(4) 0.0551(11) Uani d . 1
H H17 0.6679 0.5808 0.2865 0.066 Uiso calc R 1
C C18 0.1195(8) 0.5777(2) 0.4769(5) 0.0661(13) Uani d . 1

loop_
_atom_site_aniso_label
_atom_site_aniso_U_11
_atom_site_aniso_U_22
_atom_site_aniso_U_33
_atom_site_aniso_U_12
_atom_site_aniso_U_13
_atom_site_aniso_U_23
O1 0.129(4) 0.092(3) 0.119(4) 0.011(3) 0.082(4) 0.036(3)
N1 0.0374(16) 0.0405(15) 0.0448(18) -0.0015(13) 0.0056(14) -0.0030(14)
Ru1 0.0557(2) 0.03466(19) 0.0378(2) -0.00105(13) 0.01469(15) 0.00309(11)
I1 0.0524(2) 0.0670(2) 0.0468(2) 0.00613(13) 0.00575(14) -0.01008(12)
C1 0.038(2) 0.053(2) 0.059(3) -0.0019(18) 0.0084(19) -0.0058(19)
C2 0.041(2) 0.066(3) 0.075(3) 0.007(2) 0.002(2) -0.019(3)
C3 0.059(3) 0.050(2) 0.072(3) 0.014(2) -0.016(3) -0.006(2)
C4 0.074(3) 0.044(2) 0.053(3) 0.005(2) -0.004(2) 0.0054(19)
C5 0.047(2) 0.0374(18) 0.042(2) -0.0008(16) 0.0034(17) 0.0025(15)
C6 0.050(2) 0.042(2) 0.054(2) -0.0062(17) 0.0144(19) 0.0070(17)
C7 0.050(2) 0.0441(19) 0.044(2) 0.0042(17) 0.0195(19) 0.0084(17)
C8 0.076(3) 0.068(3) 0.040(2) 0.016(2) 0.008(2) 0.004(2)
C9 0.113(5) 0.089(4) 0.045(3) 0.025(4) 0.004(3) -0.008(3)
C10 0.174(9) 0.096(5) 0.064(4) 0.031(5) 0.059(5) -0.002(3)
C11 0.112(5) 0.087(4) 0.099(5) 0.033(4) 0.069(5) 0.013(4)
C12 0.067(3) 0.070(3) 0.086(4) 0.005(3) 0.044(3) 0.015(3)
C13 0.061(3) 0.0405(18) 0.036(2) -0.0022(18) 0.0139(18) -0.0009(15)
C14 0.091(4) 0.064(3) 0.050(3) -0.030(3) 0.021(3) -0.010(2)
C15 0.182(8) 0.038(2) 0.066(3) -0.023(3) 0.066(4) -0.007(2)
C16 0.136(6) 0.050(3) 0.052(3) 0.041(3) 0.033(3) 0.011(2)
C17 0.069(3) 0.055(2) 0.043(2) 0.026(2) 0.016(2) 0.0012(19)
C18 0.067(3) 0.050(2) 0.087(4) -0.003(2) 0.030(3) 0.015(3)

loop_
_atom_type_symbol
_atom_type_description
_atom_type_scat_dispersion_real
_atom_type_scat_dispersion_imag
_atom_type_scat_source
C C 0.0033 0.0016 'International Tables Vol C Tables 4.2.6.8 and 6.1.1.4'
H H 0.0000 0.0000 'International Tables Vol C Tables 4.2.6.8 and 6.1.1.4'
I I -0.4742 1.8119 'International Tables Vol C Tables 4.2.6.8 and 6.1.1.4'
N N 0.0061 0.0033 'International Tables Vol C Tables 4.2.6.8 and 6.1.1.4'
O O 0.0106 0.0060 'International Tables Vol C Tables 4.2.6.8 and 6.1.1.4'
Ru Ru -1.2594 0.8363 'International Tables Vol C Tables 4.2.6.8 and 6.1.1.4'

loop_
_geom_angle_atom_site_label_1
_geom_angle_atom_site_label_2
_geom_angle_atom_site_label_3
_geom_angle
_geom_angle_publ_flag
C1 N1 C5 118.1(4) ?
C1 N1 Ru1 121.9(3) ?
C5 N1 Ru1 120.0(3) ?
C18 Ru1 N1 95.00(18) y
C18 Ru1 C14 115.5(2) ?
N1 Ru1 C14 99.14(19) ?
C18 Ru1 C15 94.8(2) ?
N1 Ru1 C15 134.8(2) ?
C14 Ru1 C15 37.9(2) ?
C18 Ru1 C16 109.6(2) ?
N1 Ru1 C16 154.07(16) ?
C14 Ru1 C16 63.4(2) ?
C15 Ru1 C16 38.0(3) ?
C18 Ru1 C17 146.21(19) ?
N1 Ru1 C17 118.79(15) ?
C14 Ru1 C17 61.9(2) ?
C15 Ru1 C17 62.0(2) ?
C16 Ru1 C17 37.1(2) ?
C18 Ru1 C13 153.6(2) ?
N1 Ru1 C13 91.85(14) ?
C14 Ru1 C13 38.18(17) ?
C15 Ru1 C13 63.07(17) ?
C16 Ru1 C13 62.45(17) ?
C17 Ru1 C13 36.08(17) ?
C18 Ru1 I1 88.43(19) y
N1 Ru1 I1 87.17(9) y
C14 Ru1 I1 154.35(16) ?
C15 Ru1 I1 137.1(2) ?
C16 Ru1 I1 101.2(2) ?
C17 Ru1 I1 93.21(13) ?
C13 Ru1 I1 117.35(12) ?
N1 C1 C2 123.3(5) ?
N1 C1 H1 118.4 ?
C2 C1 H1 118.4 ?
C3 C2 C1 118.9(5) ?
C3 C2 H2 120.5 ?
C1 C2 H2 120.5 ?
C4 C3 C2 118.5(4) ?
C4 C3 H3 120.8 ?
C2 C3 H3 120.8 ?
C3 C4 C5 121.6(5) ?
C3 C4 H4 119.2 ?
C5 C4 H4 119.2 ?
N1 C5 C4 119.5(4) ?
N1 C5 C6 120.2(3) ?
C4 C5 C6 120.3(4) ?
C5 C6 C7 117.6(3) ?
C5 C6 H6A 107.9 ?
C7 C6 H6A 107.9 ?
C5 C6 H6B 107.9 ?
C7 C6 H6B 107.9 ?
H6A C6 H6B 107.2 ?
C8 C7 C13 112.3(4) ?
C8 C7 C6 110.7(4) ?
C13 C7 C6 109.2(3) ?
C8 C7 C12 108.7(4) ?
C13 C7 C12 109.0(4) ?
C6 C7 C12 106.7(4) ?
C7 C8 C9 113.4(4) ?
C7 C8 H8A 108.9 ?
C9 C8 H8A 108.9 ?
C7 C8 H8B 108.9 ?
C9 C8 H8B 108.9 ?
H8A C8 H8B 107.7 ?
C8 C9 C10 110.7(6) ?
C8 C9 H9A 109.5 ?
C10 C9 H9A 109.5 ?
C8 C9 H9B 109.5 ?
C10 C9 H9B 109.5 ?
H9A C9 H9B 108.1 ?
C11 C10 C9 110.1(5) ?
C11 C10 H10A 109.7 ?
C9 C10 H10A 109.7 ?
C11 C10 H10B 109.7 ?
C9 C10 H10B 109.7 ?
H10A C10 H10B 108.2 ?
C10 C11 C12 112.1(5) ?
C10 C11 H11A 109.2 ?
C12 C11 H11A 109.2 ?
C10 C11 H11B 109.2 ?
C12 C11 H11B 109.2 ?
H11A C11 H11B 107.9 ?
C11 C12 C7 111.5(5) ?
C11 C12 H12A 109.3 ?
C7 C12 H12A 109.3 ?
C11 C12 H12B 109.3 ?
C7 C12 H12B 109.3 ?
H12A C12 H12B 108.0 ?
C17 C13 C14 106.4(4) ?
C17 C13 C7 125.7(4) ?
C14 C13 C7 127.5(4) ?
C17 C13 Ru1 71.8(2) ?
C14 C13 Ru1 68.2(3) ?
C7 C13 Ru1 119.6(3) ?
C15 C14 C13 108.0(6) ?
C15 C14 Ru1 71.2(3) ?
C13 C14 Ru1 73.6(3) ?
C15 C14 H14 125.8 ?
C13 C14 H14 125.8 ?
Ru1 C14 H14 125.8 ?
C14 C15 C16 108.2(5) ?
C14 C15 Ru1 70.9(3) ?
C16 C15 Ru1 71.9(3) ?
C14 C15 H15 125.9 ?
C16 C15 H15 125.9 ?
Ru1 C15 H15 125.9 ?
C17 C16 C15 106.7(5) ?
C17 C16 Ru1 73.1(3) ?
C15 C16 Ru1 70.2(3) ?
C17 C16 H16 126.5 ?
C15 C16 H16 126.5 ?
Ru1 C16 H16 126.5 ?
C13 C17 C16 110.7(5) ?
C13 C17 Ru1 72.1(3) ?
C16 C17 Ru1 69.9(3) ?
C13 C17 H17 124.7 ?
C16 C17 H17 124.7 ?
Ru1 C17 H17 124.7 ?
O1 C18 Ru1 174.8(5) ?

loop_
_geom_bond_atom_site_label_1
_geom_bond_atom_site_label_2
_geom_bond_distance
_geom_bond_publ_flag
O1 C18 1.120(6) ?
N1 C1 1.346(5) ?
N1 C5 1.365(5) ?
N1 Ru1 2.139(3) y
Ru1 C18 1.872(5) y
Ru1 C14 2.173(5) y
Ru1 C15 2.178(5) y
Ru1 C16 2.200(5) y
Ru1 C17 2.242(5) y
Ru1 C13 2.245(4) y
Ru1 I1 2.7016(8) y
C1 C2 1.384(7) ?
C1 H1 0.93 ?
C2 C3 1.380(8) ?
C2 H2 0.93 ?
C3 C4 1.353(8) ?
C3 H3 0.93 ?
C4 C5 1.408(6) ?
C4 H4 0.93 ?
C5 C6 1.493(6) ?
C6 C7 1.550(6) ?
C6 H6A 0.97 ?
C6 H6B 0.97 ?
C7 C8 1.522(7) ?
C7 C13 1.527(5) ?
C7 C12 1.561(6) ?
C8 C9 1.534(7) ?
C8 H8A 0.97 ?
C8 H8B 0.97 ?
C9 C10 1.540(11) ?
C9 H9A 0.97 ?
C9 H9B 0.97 ?
C10 C11 1.485(12) ?
C10 H10A 0.97 ?
C10 H10B 0.97 ?
C11 C12 1.546(9) ?
C11 H11A 0.97 ?
C11 H11B 0.97 ?
C12 H12A 0.97 ?
C12 H12B 0.97 ?
C13 C17 1.390(6) ?
C13 C14 1.447(7) ?
C14 C15 1.413(8) ?
C14 H14 0.98 ?
C15 C16 1.424(10) ?
C15 H15 0.98 ?
C16 C17 1.413(8) ?
C16 H16 0.98 ?
C17 H17 0.98 ?

loop_
_geom_hbond_atom_site_label_D
_geom_hbond_atom_site_label_H
_geom_hbond_atom_site_label_A
_geom_hbond_site_symmetry_A
_geom_hbond_distance_DH
_geom_hbond_distance_HA
_geom_hbond_distance_DA
_geom_hbond_angle_DHA
C15 H15 O1 3_566 0.98 2.53 3.405(9) 148

loop_
_geom_torsion_atom_site_label_1
_geom_torsion_atom_site_label_2
_geom_torsion_atom_site_label_3
_geom_torsion_atom_site_label_4
_geom_torsion
C1 N1 Ru1 C18 -4.0(4)
C5 N1 Ru1 C18 177.1(3)
C1 N1 Ru1 C14 112.8(3)
C5 N1 Ru1 C14 -66.1(3)
C1 N1 Ru1 C15 97.8(4)
C5 N1 Ru1 C15 -81.0(4)
C1 N1 Ru1 C16 157.8(6)
C5 N1 Ru1 C16 -21.0(6)
C1 N1 Ru1 C17 175.7(3)
C5 N1 Ru1 C17 -3.2(4)
C1 N1 Ru1 C13 150.5(3)
C5 N1 Ru1 C13 -28.4(3)
C1 N1 Ru1 I1 -92.2(3)
C5 N1 Ru1 I1 88.9(3)
C5 N1 C1 C2 0.9(6)
Ru1 N1 C1 C2 -178.0(3)
N1 C1 C2 C3 0.4(7)
C1 C2 C3 C4 -0.3(7)
C2 C3 C4 C5 -1.3(7)
C1 N1 C5 C4 -2.4(6)
Ru1 N1 C5 C4 176.5(3)
C1 N1 C5 C6 175.9(4)
Ru1 N1 C5 C6 -5.2(5)
C3 C4 C5 N1 2.6(7)
C3 C4 C5 C6 -175.6(4)
N1 C5 C6 C7 66.6(5)
C4 C5 C6 C7 -115.1(4)
C5 C6 C7 C8 52.9(5)
C5 C6 C7 C13 -71.2(5)
C5 C6 C7 C12 171.1(4)
C13 C7 C8 C9 -66.6(6)
C6 C7 C8 C9 171.0(4)
C12 C7 C8 C9 54.1(6)
C7 C8 C9 C10 -56.4(6)
C8 C9 C10 C11 56.5(7)
C9 C10 C11 C12 -57.6(7)
C10 C11 C12 C7 57.1(7)
C8 C7 C12 C11 -53.3(6)
C13 C7 C12 C11 69.4(6)
C6 C7 C12 C11 -172.8(4)
C8 C7 C13 C17 168.5(4)
C6 C7 C13 C17 -68.3(5)
C12 C7 C13 C17 47.9(6)
C8 C7 C13 C14 -19.3(6)
C6 C7 C13 C14 103.9(5)
C12 C7 C13 C14 -139.9(5)
C8 C7 C13 Ru1 -103.5(4)
C6 C7 C13 Ru1 19.8(5)
C12 C7 C13 Ru1 136.0(4)
C18 Ru1 C13 C17 -114.1(5)
N1 Ru1 C13 C17 140.7(3)
C14 Ru1 C13 C17 -116.8(4)
C15 Ru1 C13 C17 -78.6(4)
C16 Ru1 C13 C17 -35.7(3)
I1 Ru1 C13 C17 52.9(3)
C18 Ru1 C13 C14 2.7(6)
N1 Ru1 C13 C14 -102.5(3)
C15 Ru1 C13 C14 38.2(4)
C16 Ru1 C13 C14 81.1(4)
C17 Ru1 C13 C14 116.8(4)
I1 Ru1 C13 C14 169.7(3)
C18 Ru1 C13 C7 124.5(5)
N1 Ru1 C13 C7 19.3(3)
C14 Ru1 C13 C7 121.8(5)
C15 Ru1 C13 C7 160.0(5)
C16 Ru1 C13 C7 -157.1(5)
C17 Ru1 C13 C7 -121.4(5)
I1 Ru1 C13 C7 -68.4(4)
C17 C13 C14 C15 -1.2(5)
C7 C13 C14 C15 -174.6(4)
Ru1 C13 C14 C15 -63.4(3)
C17 C13 C14 Ru1 62.1(3)
C7 C13 C14 Ru1 -111.3(4)
C18 Ru1 C14 C15 -62.6(5)
N1 Ru1 C14 C15 -162.6(4)
C16 Ru1 C14 C15 37.6(4)
C17 Ru1 C14 C15 79.6(5)
C13 Ru1 C14 C15 116.1(6)
I1 Ru1 C14 C15 94.7(5)
C18 Ru1 C14 C13 -178.7(3)
N1 Ru1 C14 C13 81.3(3)
C15 Ru1 C14 C13 -116.1(6)
C16 Ru1 C14 C13 -78.5(3)
C17 Ru1 C14 C13 -36.6(3)
I1 Ru1 C14 C13 -21.4(6)
C13 C14 C15 C16 2.3(6)
Ru1 C14 C15 C16 -62.6(4)
C13 C14 C15 Ru1 64.9(3)
C18 Ru1 C15 C14 126.5(4)
N1 Ru1 C15 C14 24.6(5)
C16 Ru1 C15 C14 -117.4(5)
C17 Ru1 C15 C14 -79.3(4)
C13 Ru1 C15 C14 -38.5(3)
I1 Ru1 C15 C14 -140.6(3)
C18 Ru1 C15 C16 -116.1(3)
N1 Ru1 C15 C16 142.0(3)
C14 Ru1 C15 C16 117.4(5)
C17 Ru1 C15 C16 38.1(3)
C13 Ru1 C15 C16 78.9(3)
I1 Ru1 C15 C16 -23.2(4)
C14 C15 C16 C17 -2.5(6)
Ru1 C15 C16 C17 -64.4(3)
C14 C15 C16 Ru1 62.0(4)
C18 Ru1 C16 C17 -172.8(4)
N1 Ru1 C16 C17 26.5(7)
C14 Ru1 C16 C17 77.8(3)
C15 Ru1 C16 C17 115.4(5)
C13 Ru1 C16 C17 34.7(3)
I1 Ru1 C16 C17 -80.4(3)
C18 Ru1 C16 C15 71.8(4)
N1 Ru1 C16 C15 -88.9(6)
C14 Ru1 C16 C15 -37.6(3)
C17 Ru1 C16 C15 -115.4(5)
C13 Ru1 C16 C15 -80.7(3)
I1 Ru1 C16 C15 164.1(3)
C14 C13 C17 C16 -0.3(5)
C7 C13 C17 C16 173.2(4)
Ru1 C13 C17 C16 59.4(3)
C14 C13 C17 Ru1 -59.8(3)
C7 C13 C17 Ru1 113.8(4)
C15 C16 C17 C13 1.7(5)
Ru1 C16 C17 C13 -60.8(3)
C15 C16 C17 Ru1 62.5(3)
C18 Ru1 C17 C13 133.2(4)
N1 Ru1 C17 C13 -46.2(3)
C14 Ru1 C17 C13 38.7(3)
C15 Ru1 C17 C13 81.9(3)
C16 Ru1 C17 C13 120.9(5)
I1 Ru1 C17 C13 -134.8(2)
C18 Ru1 C17 C16 12.3(6)
N1 Ru1 C17 C16 -167.1(3)
C14 Ru1 C17 C16 -82.2(4)
C15 Ru1 C17 C16 -39.0(4)
C13 Ru1 C17 C16 -120.9(5)
I1 Ru1 C17 C16 104.3(4)
